data_7157370
loop_
_publ_author_name
'Cao, An-Zhu'
'Xiao, Yu-Ting'
'Wu, Yan-Chen'
'Song, Ren-Jie'
'Xie, Ye-Xiang'
'Li, Jin-Heng'

_publ_section_title
;
 Copper-catalyzed C-H [3 + 2] annulation of N-substituted anilines with
 \a-carbonyl alkyl bromides via C(sp<sup>3</sup>)-Br/C(sp<sup>2</sup>)-H
 functionalization.
;
_journal_issue 11
_journal_name_full 'Organic &amp; biomolecular chemistry'
_journal_page_first 2170
_journal_page_last 2174
_journal_paper_doi 10.1039/d0ob00399a
_journal_volume 18
_journal_year 2020
_chemical_formula_moiety C24H31NO
_chemical_formula_sum 'C24 H31 N O'
_chemical_formula_weight 349.50
_space_group_crystal_system orthorhombic
_space_group_IT_number 19
_space_group_name_Hall 'P 2ac 2ab'
_space_group_name_H-M_alt 'P 21 21 21'
_atom_sites_solution_hydrogens geom
_audit_creation_method SHELXL-2014/7
_audit_update_record
;
2019-11-05 deposited with the CCDC.	2020-02-27 downloaded from the CCDC.
;
_cell_angle_alpha 90
_cell_angle_beta 90
_cell_angle_gamma 90
_cell_formula_units_Z 4
_cell_length_a 5.9119(18)
_cell_length_b 15.078(5)
_cell_length_c 23.745(7)
_cell_measurement_reflns_used 6450
_cell_measurement_temperature 296(2)
_cell_measurement_theta_max 26.86
_cell_measurement_theta_min 2.70
_cell_volume 2116.6(11)
_computing_cell_refinement 'Bruker SAINT'
_computing_data_collection 'Bruker APEX2'
_computing_data_reduction 'Bruker SAINT'
_computing_molecular_graphics 'Bruker SHELXTL'
_computing_publication_material 'Bruker SHELXTL'
_computing_structure_refinement 'SHELXL-2014/7 (Sheldrick, 2014)'
_computing_structure_solution 'SHELXS-97 (Sheldrick, 2008)'
_diffrn_ambient_temperature 296(2)
_diffrn_measured_fraction_theta_full 0.999
_diffrn_measured_fraction_theta_max 0.999
_diffrn_measurement_device_type 'Bruker APEX-II CCD'
_diffrn_measurement_method '\f and \w scans'
_diffrn_radiation_type MoK\a
_diffrn_radiation_wavelength 0.71073
_diffrn_reflns_av_R_equivalents 0.0352
_diffrn_reflns_av_unetI/netI 0.0269
_diffrn_reflns_Laue_measured_fraction_full 0.999
_diffrn_reflns_Laue_measured_fraction_max 0.999
_diffrn_reflns_limit_h_max 7
_diffrn_reflns_limit_h_min -6
_diffrn_reflns_limit_k_max 17
_diffrn_reflns_limit_k_min -18
_diffrn_reflns_limit_l_max 28
_diffrn_reflns_limit_l_min -28
_diffrn_reflns_number 16340
_diffrn_reflns_point_group_measured_fraction_full 0.999
_diffrn_reflns_point_group_measured_fraction_max 0.999
_diffrn_reflns_theta_full 25.242
_diffrn_reflns_theta_max 25.496
_diffrn_reflns_theta_min 2.183
_exptl_absorpt_coefficient_mu 0.066
_exptl_absorpt_correction_type multi-scan
_exptl_absorpt_process_details sadabs
_exptl_crystal_colour colourless
_exptl_crystal_density_diffrn 1.097
_exptl_crystal_description block
_exptl_crystal_F_000 760
_exptl_crystal_size_max 0.130
_exptl_crystal_size_mid 0.110
_exptl_crystal_size_min 0.100
_exptl_transmission_factor_max 0.9897
_exptl_transmission_factor_min 0.6321
_refine_diff_density_max 0.332
_refine_diff_density_min -0.187
_refine_diff_density_rms 0.031
_refine_ls_abs_structure_details
; 
 Flack x determined using 1302 quotients [(I+)-(I-)]/[(I+)+(I-)] 
 (Parsons, Flack and Wagner, Acta Cryst. B69 (2013) 249-259). 
;
_refine_ls_abs_structure_Flack 1.3(7)
_refine_ls_extinction_coef 0.025(4)
_refine_ls_extinction_expression Fc^*^=kFc[1+0.001xFc^2^\l^3^/sin(2\q)]^-1/4^
_refine_ls_extinction_method 'SHELXL-2014/7 (Sheldrick 2014'
_refine_ls_goodness_of_fit_ref 1.014
_refine_ls_hydrogen_treatment constr
_refine_ls_matrix_type full
_refine_ls_number_parameters 244
_refine_ls_number_reflns 3936
_refine_ls_number_restraints 0
_refine_ls_restrained_S_all 1.014
_refine_ls_R_factor_all 0.0502
_refine_ls_R_factor_gt 0.0435
_refine_ls_shift/su_max 0.000
_refine_ls_shift/su_mean 0.000
_refine_ls_structure_factor_coef Fsqd
_refine_ls_weighting_details 'w=1/[\s^2^(Fo^2^)+(0.0733P)^2^+0.3994P] where P=(Fo^2^+2Fc^2^)/3'
_refine_ls_weighting_scheme calc
_refine_ls_wR_factor_gt 0.1197
_refine_ls_wR_factor_ref 0.1260
_reflns_Friedel_coverage 0.717
_reflns_Friedel_fraction_full 1.000
_reflns_Friedel_fraction_max 1.000
_reflns_number_gt 3489
_reflns_number_total 3936
_reflns_threshold_expression 'I > 2\s(I)'
_cod_data_source_file d0ob00399a2.cif
_cod_data_source_block A
_cod_depositor_comments 'Adding full bibliography for 7157370.cif.'
_cod_database_code 7157370
_shelx_shelxl_version_number 2014/7
_shelx_space_group_comment
; 
The symmetry employed for this shelxl refinement is uniquely defined 
by the following loop, which should always be used as a source of 
symmetry information in preference to the above space-group names. 
They are only intended as comments. 
;
_shelx_estimated_absorpt_t_min 0.992
_shelx_estimated_absorpt_t_max 0.993

loop_
_space_group_symop_operation_xyz
'x, y, z'
'-x+1/2, -y, z+1/2'
'-x, y+1/2, -z+1/2'
'x+1/2, -y+1/2, -z'

loop_
_atom_site_label
_atom_site_type_symbol
_atom_site_fract_x
_atom_site_fract_y
_atom_site_fract_z
_atom_site_U_iso_or_equiv
_atom_site_adp_type
_atom_site_occupancy
_atom_site_site_symmetry_order
_atom_site_calc_flag
_atom_site_refinement_flags_posn
_atom_site_refinement_flags_adp
_atom_site_refinement_flags_occupancy
_atom_site_disorder_assembly
_atom_site_disorder_group
O1 O 0.5169(4) -0.17534(12) 0.25695(9) 0.0586(6) Uani 1 1 d . . . . .
N1 N 0.4772(4) -0.02428(13) 0.25121(9) 0.0399(5) Uani 1 1 d . . . . .
C6 C 0.6254(4) 0.00052(16) 0.29623(10) 0.0388(6) Uani 1 1 d . . . . .
C4 C 0.9275(5) 0.08896(18) 0.33268(11) 0.0486(7) Uani 1 1 d . . . . .
H4 H 1.0397 0.1311 0.3264 0.058 Uiso 1 1 calc R U . . .
C5 C 0.7933(5) 0.06211(18) 0.28805(11) 0.0461(6) Uani 1 1 d . . . . .
H5 H 0.8169 0.0859 0.2524 0.055 Uiso 1 1 calc R U . . .
C3 C 0.8994(5) 0.05476(17) 0.38649(11) 0.0450(6) Uani 1 1 d . . . . .
C7 C 1.0329(6) 0.0884(2) 0.43740(12) 0.0572(8) Uani 1 1 d . . . . .
C1 C 0.5973(5) -0.03679(19) 0.34872(11) 0.0507(7) Uani 1 1 d . . . . .
H1 H 0.4866 -0.0796 0.3546 0.061 Uiso 1 1 calc R U . . .
C8 C 1.1442(7) 0.0105(3) 0.46816(14) 0.0706(10) Uani 1 1 d . . . . .
H8A H 1.0298 -0.0305 0.4802 0.106 Uiso 1 1 calc R U . . .
H8B H 1.2253 0.0322 0.5004 0.106 Uiso 1 1 calc R U . . .
H8C H 1.2473 -0.0190 0.4432 0.106 Uiso 1 1 calc R U . . .
C2 C 0.7350(6) -0.0100(2) 0.39266(11) 0.0547(8) Uani 1 1 d . . . . .
H2 H 0.7165 -0.0366 0.4277 0.066 Uiso 1 1 calc R U . . .
C9 C 0.8674(8) 0.1342(3) 0.47745(16) 0.0921(14) Uani 1 1 d . . . . .
H9A H 0.7934 0.1820 0.4581 0.138 Uiso 1 1 calc R U . . .
H9B H 0.9485 0.1571 0.5093 0.138 Uiso 1 1 calc R U . . .
H9C H 0.7565 0.0921 0.4901 0.138 Uiso 1 1 calc R U . . .
C10 C 1.2195(7) 0.1540(2) 0.42075(16) 0.0810(12) Uani 1 1 d . . . . .
H10A H 1.3176 0.1269 0.3935 0.121 Uiso 1 1 calc R U . . .
H10B H 1.3053 0.1700 0.4535 0.121 Uiso 1 1 calc R U . . .
H10C H 1.1523 0.2062 0.4048 0.121 Uiso 1 1 calc R U . . .
C14 C 0.3530(4) 0.03566(15) 0.21735(9) 0.0359(5) Uani 1 1 d . . . . .
C13 C 0.2259(4) -0.01121(15) 0.17841(10) 0.0374(6) Uani 1 1 d . . . . .
C11 C 0.4341(5) -0.11004(16) 0.23563(11) 0.0422(6) Uani 1 1 d . . . . .
C12 C 0.2629(5) -0.10959(16) 0.18722(10) 0.0415(6) Uani 1 1 d . . . . .
C15 C 0.0473(6) -0.1564(2) 0.20695(16) 0.0632(8) Uani 1 1 d . . . . .
H15A H -0.0122 -0.1263 0.2394 0.095 Uiso 1 1 calc R U . . .
H15B H 0.0817 -0.2167 0.2166 0.095 Uiso 1 1 calc R U . . .
H15C H -0.0628 -0.1554 0.1772 0.095 Uiso 1 1 calc R U . . .
C16 C 0.3667(7) -0.1553(2) 0.13605(13) 0.0684(9) Uani 1 1 d . . . . .
H16A H 0.2630 -0.1522 0.1050 0.103 Uiso 1 1 calc R U . . .
H16B H 0.3969 -0.2163 0.1449 0.103 Uiso 1 1 calc R U . . .
H16C H 0.5053 -0.1262 0.1261 0.103 Uiso 1 1 calc R U . . .
C17 C 0.3424(5) 0.12696(16) 0.21965(10) 0.0407(6) Uani 1 1 d . . . . .
H17 H 0.4268 0.1588 0.2458 0.049 Uiso 1 1 calc R U . . .
C19 C 0.0730(5) 0.12500(16) 0.14183(10) 0.0392(6) Uani 1 1 d . . . . .
C20 C 0.0873(5) 0.03259(17) 0.14110(10) 0.0400(6) Uani 1 1 d . . . . .
H20 H 0.0025 0.0004 0.1152 0.048 Uiso 1 1 calc R U . . .
C18 C 0.2018(5) 0.16960(16) 0.18170(10) 0.0411(6) Uani 1 1 d . . . . .
H18 H 0.1931 0.2312 0.1830 0.049 Uiso 1 1 calc R U . . .
C21 C -0.0694(5) 0.17578(18) 0.09861(10) 0.0448(6) Uani 1 1 d . . . . .
C23 C -0.1832(9) 0.2562(3) 0.12433(19) 0.1011(16) Uani 1 1 d . . . . .
H23A H -0.0703 0.2989 0.1349 0.152 Uiso 1 1 calc R U . . .
H23B H -0.2672 0.2385 0.1571 0.152 Uiso 1 1 calc R U . . .
H23C H -0.2841 0.2822 0.0973 0.152 Uiso 1 1 calc R U . . .
C24 C 0.0784(9) 0.2037(5) 0.05150(19) 0.134(3) Uani 1 1 d . . . . .
H24A H -0.0076 0.2385 0.0253 0.201 Uiso 1 1 calc R U . . .
H24B H 0.1370 0.1521 0.0328 0.201 Uiso 1 1 calc R U . . .
H24C H 0.2015 0.2384 0.0659 0.201 Uiso 1 1 calc R U . . .
C22 C -0.2624(9) 0.1189(3) 0.0754(2) 0.1140(19) Uani 1 1 d . . . . .
H22A H -0.3554 0.1542 0.0510 0.171 Uiso 1 1 calc R U . . .
H22B H -0.3522 0.0969 0.1061 0.171 Uiso 1 1 calc R U . . .
H22C H -0.2009 0.0699 0.0547 0.171 Uiso 1 1 calc R U . . .

loop_
_atom_site_aniso_label
_atom_site_aniso_U_11
_atom_site_aniso_U_22
_atom_site_aniso_U_33
_atom_site_aniso_U_23
_atom_site_aniso_U_13
_atom_site_aniso_U_12
O1 0.0704(14) 0.0346(10) 0.0709(13) 0.0067(9) -0.0160(11) 0.0071(10)
N1 0.0474(12) 0.0280(10) 0.0442(11) 0.0034(8) -0.0076(10) -0.0011(9)
C6 0.0427(14) 0.0344(12) 0.0393(12) 0.0016(10) -0.0045(11) 0.0015(10)
C4 0.0471(15) 0.0467(15) 0.0521(14) 0.0064(12) -0.0063(13) -0.0077(13)
C5 0.0532(16) 0.0462(15) 0.0390(12) 0.0070(11) -0.0026(12) -0.0069(13)
C3 0.0460(15) 0.0442(14) 0.0448(13) 0.0003(11) -0.0074(12) 0.0034(12)
C7 0.0614(19) 0.0570(18) 0.0533(15) -0.0041(13) -0.0182(14) 0.0052(15)
C1 0.0536(17) 0.0505(16) 0.0480(14) 0.0081(12) -0.0030(13) -0.0141(13)
C8 0.068(2) 0.081(2) 0.0628(19) 0.0083(17) -0.0202(17) 0.0052(19)
C2 0.067(2) 0.0585(17) 0.0386(13) 0.0118(12) -0.0046(13) -0.0095(15)
C9 0.101(3) 0.108(3) 0.067(2) -0.034(2) -0.027(2) 0.029(3)
C10 0.087(3) 0.071(2) 0.084(2) 0.0051(18) -0.045(2) -0.021(2)
C14 0.0406(13) 0.0313(12) 0.0357(12) 0.0021(9) -0.0023(10) -0.0011(10)
C13 0.0427(14) 0.0291(12) 0.0405(12) -0.0014(9) -0.0022(11) -0.0012(10)
C11 0.0469(14) 0.0308(12) 0.0491(14) 0.0022(11) -0.0007(12) 0.0015(11)
C12 0.0481(15) 0.0284(11) 0.0481(13) -0.0026(10) -0.0064(12) -0.0008(11)
C15 0.0592(18) 0.0420(16) 0.089(2) 0.0071(15) -0.0091(18) -0.0107(14)
C16 0.093(3) 0.0520(17) 0.0599(18) -0.0135(14) -0.0015(18) 0.0141(18)
C17 0.0505(15) 0.0310(12) 0.0406(13) -0.0008(10) -0.0068(11) -0.0056(11)
C19 0.0437(14) 0.0361(13) 0.0377(12) 0.0029(9) 0.0005(11) 0.0003(11)
C20 0.0440(14) 0.0366(13) 0.0394(12) -0.0040(10) -0.0053(11) -0.0010(11)
C18 0.0533(16) 0.0279(12) 0.0421(13) 0.0034(9) -0.0012(12) 0.0008(11)
C21 0.0489(16) 0.0421(14) 0.0434(13) 0.0051(11) -0.0029(12) 0.0084(13)
C23 0.120(4) 0.085(3) 0.098(3) -0.016(2) -0.034(3) 0.054(3)
C24 0.090(3) 0.221(6) 0.091(3) 0.097(4) 0.026(3) 0.061(4)
C22 0.113(4) 0.082(3) 0.147(4) 0.030(3) -0.085(3) -0.007(3)

loop_
_atom_type_symbol
_atom_type_description
_atom_type_scat_dispersion_real
_atom_type_scat_dispersion_imag
_atom_type_scat_source
C C 0.0033 0.0016 'International Tables Vol C Tables 4.2.6.8 and 6.1.1.4'
H H 0.0000 0.0000 'International Tables Vol C Tables 4.2.6.8 and 6.1.1.4'
O O 0.0106 0.0060 'International Tables Vol C Tables 4.2.6.8 and 6.1.1.4'
N N 0.0061 0.0033 'International Tables Vol C Tables 4.2.6.8 and 6.1.1.4'

loop_
_geom_angle_atom_site_label_1
_geom_angle_atom_site_label_2
_geom_angle_atom_site_label_3
_geom_angle
_geom_angle_site_symmetry_1
_geom_angle_site_symmetry_3
_geom_angle_publ_flag
C11 N1 C14 110.7(2) . . ?
C11 N1 C6 124.2(2) . . ?
C14 N1 C6 125.10(19) . . ?
C5 C6 C1 119.4(2) . . ?
C5 C6 N1 120.9(2) . . ?
C1 C6 N1 119.7(2) . . ?
C5 C4 C3 121.8(3) . . ?
C5 C4 H4 119.1 . . ?
C3 C4 H4 119.1 . . ?
C6 C5 C4 120.3(2) . . ?
C6 C5 H5 119.9 . . ?
C4 C5 H5 119.9 . . ?
C2 C3 C4 116.3(2) . . ?
C2 C3 C7 120.8(3) . . ?
C4 C3 C7 122.8(3) . . ?
C9 C7 C8 108.9(3) . . ?
C9 C7 C3 108.1(3) . . ?
C8 C7 C3 110.2(3) . . ?
C9 C7 C10 109.2(3) . . ?
C8 C7 C10 108.0(3) . . ?
C3 C7 C10 112.4(3) . . ?
C6 C1 C2 119.5(3) . . ?
C6 C1 H1 120.3 . . ?
C2 C1 H1 120.3 . . ?
C7 C8 H8A 109.5 . . ?
C7 C8 H8B 109.5 . . ?
H8A C8 H8B 109.5 . . ?
C7 C8 H8C 109.5 . . ?
H8A C8 H8C 109.5 . . ?
H8B C8 H8C 109.5 . . ?
C1 C2 C3 122.6(2) . . ?
C1 C2 H2 118.7 . . ?
C3 C2 H2 118.7 . . ?
C7 C9 H9A 109.5 . . ?
C7 C9 H9B 109.5 . . ?
H9A C9 H9B 109.5 . . ?
C7 C9 H9C 109.5 . . ?
H9A C9 H9C 109.5 . . ?
H9B C9 H9C 109.5 . . ?
C7 C10 H10A 109.5 . . ?
C7 C10 H10B 109.5 . . ?
H10A C10 H10B 109.5 . . ?
C7 C10 H10C 109.5 . . ?
H10A C10 H10C 109.5 . . ?
H10B C10 H10C 109.5 . . ?
C17 C14 C13 120.7(2) . . ?
C17 C14 N1 129.7(2) . . ?
C13 C14 N1 109.6(2) . . ?
C20 C13 C14 120.5(2) . . ?
C20 C13 C12 130.2(2) . . ?
C14 C13 C12 109.2(2) . . ?
O1 C11 N1 125.4(2) . . ?
O1 C11 C12 125.8(2) . . ?
N1 C11 C12 108.8(2) . . ?
C13 C12 C16 113.0(2) . . ?
C13 C12 C15 111.9(2) . . ?
C16 C12 C15 111.7(3) . . ?
C13 C12 C11 101.76(19) . . ?
C16 C12 C11 109.3(2) . . ?
C15 C12 C11 108.6(2) . . ?
C12 C15 H15A 109.5 . . ?
C12 C15 H15B 109.5 . . ?
H15A C15 H15B 109.5 . . ?
C12 C15 H15C 109.5 . . ?
H15A C15 H15C 109.5 . . ?
H15B C15 H15C 109.5 . . ?
C12 C16 H16A 109.5 . . ?
C12 C16 H16B 109.5 . . ?
H16A C16 H16B 109.5 . . ?
C12 C16 H16C 109.5 . . ?
H16A C16 H16C 109.5 . . ?
H16B C16 H16C 109.5 . . ?
C14 C17 C18 117.7(2) . . ?
C14 C17 H17 121.1 . . ?
C18 C17 H17 121.1 . . ?
C18 C19 C20 117.3(2) . . ?
C18 C19 C21 121.0(2) . . ?
C20 C19 C21 121.6(2) . . ?
C13 C20 C19 120.5(2) . . ?
C13 C20 H20 119.8 . . ?
C19 C20 H20 119.8 . . ?
C17 C18 C19 123.2(2) . . ?
C17 C18 H18 118.4 . . ?
C19 C18 H18 118.4 . . ?
C24 C21 C23 109.8(4) . . ?
C24 C21 C22 109.1(4) . . ?
C23 C21 C22 105.2(3) . . ?
C24 C21 C19 108.9(3) . . ?
C23 C21 C19 112.0(2) . . ?
C22 C21 C19 111.7(2) . . ?
C21 C23 H23A 109.5 . . ?
C21 C23 H23B 109.5 . . ?
H23A C23 H23B 109.5 . . ?
C21 C23 H23C 109.5 . . ?
H23A C23 H23C 109.5 . . ?
H23B C23 H23C 109.5 . . ?
C21 C24 H24A 109.5 . . ?
C21 C24 H24B 109.5 . . ?
H24A C24 H24B 109.5 . . ?
C21 C24 H24C 109.5 . . ?
H24A C24 H24C 109.5 . . ?
H24B C24 H24C 109.5 . . ?
C21 C22 H22A 109.5 . . ?
C21 C22 H22B 109.5 . . ?
H22A C22 H22B 109.5 . . ?
C21 C22 H22C 109.5 . . ?
H22A C22 H22C 109.5 . . ?
H22B C22 H22C 109.5 . . ?

loop_
_geom_bond_atom_site_label_1
_geom_bond_atom_site_label_2
_geom_bond_distance
_geom_bond_site_symmetry_2
_geom_bond_publ_flag
O1 C11 1.211(3) . ?
N1 C11 1.369(3) . ?
N1 C14 1.415(3) . ?
N1 C6 1.432(3) . ?
C6 C5 1.373(4) . ?
C6 C1 1.377(4) . ?
C4 C5 1.385(4) . ?
C4 C3 1.388(4) . ?
C4 H4 0.9300 . ?
C5 H5 0.9300 . ?
C3 C2 1.386(4) . ?
C3 C7 1.530(4) . ?
C7 C9 1.529(5) . ?
C7 C8 1.531(4) . ?
C7 C10 1.534(5) . ?
C1 C2 1.384(4) . ?
C1 H1 0.9300 . ?
C8 H8A 0.9600 . ?
C8 H8B 0.9600 . ?
C8 H8C 0.9600 . ?
C2 H2 0.9300 . ?
C9 H9A 0.9600 . ?
C9 H9B 0.9600 . ?
C9 H9C 0.9600 . ?
C10 H10A 0.9600 . ?
C10 H10B 0.9600 . ?
C10 H10C 0.9600 . ?
C14 C17 1.379(3) . ?
C14 C13 1.385(3) . ?
C13 C20 1.375(3) . ?
C13 C12 1.514(3) . ?
C11 C12 1.531(4) . ?
C12 C16 1.526(4) . ?
C12 C15 1.530(4) . ?
C15 H15A 0.9600 . ?
C15 H15B 0.9600 . ?
C15 H15C 0.9600 . ?
C16 H16A 0.9600 . ?
C16 H16B 0.9600 . ?
C16 H16C 0.9600 . ?
C17 C18 1.384(3) . ?
C17 H17 0.9300 . ?
C19 C18 1.389(4) . ?
C19 C20 1.396(4) . ?
C19 C21 1.532(3) . ?
C20 H20 0.9300 . ?
C18 H18 0.9300 . ?
C21 C24 1.480(5) . ?
C21 C23 1.515(5) . ?
C21 C22 1.530(5) . ?
C23 H23A 0.9600 . ?
C23 H23B 0.9600 . ?
C23 H23C 0.9600 . ?
C24 H24A 0.9600 . ?
C24 H24B 0.9600 . ?
C24 H24C 0.9600 . ?
C22 H22A 0.9600 . ?
C22 H22B 0.9600 . ?
C22 H22C 0.9600 . ?

loop_
_geom_hbond_atom_site_label_D
_geom_hbond_atom_site_label_H
_geom_hbond_atom_site_label_A
_geom_hbond_distance_DH
_geom_hbond_distance_HA
_geom_hbond_distance_DA
_geom_hbond_angle_DHA
_geom_hbond_site_symmetry_A
C17 H17 O1 0.93 2.52 3.144(3) 124.4 3_655
C17 H17 O1 0.93 2.52 3.144(3) 124.4 3_655

loop_
_geom_torsion_atom_site_label_1
_geom_torsion_atom_site_label_2
_geom_torsion_atom_site_label_3
_geom_torsion_atom_site_label_4
_geom_torsion
_geom_torsion_site_symmetry_1
_geom_torsion_site_symmetry_2
_geom_torsion_site_symmetry_3
_geom_torsion_site_symmetry_4
_geom_torsion_publ_flag
C11 N1 C6 C5 129.0(3) . . . . ?
C14 N1 C6 C5 -52.0(4) . . . . ?
C11 N1 C6 C1 -52.0(4) . . . . ?
C14 N1 C6 C1 127.0(3) . . . . ?
C1 C6 C5 C4 -2.5(4) . . . . ?
N1 C6 C5 C4 176.5(2) . . . . ?
C3 C4 C5 C6 0.5(4) . . . . ?
C5 C4 C3 C2 2.2(4) . . . . ?
C5 C4 C3 C7 -175.2(3) . . . . ?
C2 C3 C7 C9 -64.2(4) . . . . ?
C4 C3 C7 C9 113.1(4) . . . . ?
C2 C3 C7 C8 54.7(4) . . . . ?
C4 C3 C7 C8 -128.0(3) . . . . ?
C2 C3 C7 C10 175.2(3) . . . . ?
C4 C3 C7 C10 -7.5(4) . . . . ?
C5 C6 C1 C2 1.6(4) . . . . ?
N1 C6 C1 C2 -177.4(3) . . . . ?
C6 C1 C2 C3 1.3(5) . . . . ?
C4 C3 C2 C1 -3.2(4) . . . . ?
C7 C3 C2 C1 174.3(3) . . . . ?
C11 N1 C14 C17 178.2(3) . . . . ?
C6 N1 C14 C17 -0.9(4) . . . . ?
C11 N1 C14 C13 -0.3(3) . . . . ?
C6 N1 C14 C13 -179.4(2) . . . . ?
C17 C14 C13 C20 0.3(4) . . . . ?
N1 C14 C13 C20 179.0(2) . . . . ?
C17 C14 C13 C12 -177.5(2) . . . . ?
N1 C14 C13 C12 1.2(3) . . . . ?
C14 N1 C11 O1 179.7(3) . . . . ?
C6 N1 C11 O1 -1.2(4) . . . . ?
C14 N1 C11 C12 -0.7(3) . . . . ?
C6 N1 C11 C12 178.4(2) . . . . ?
C20 C13 C12 C16 63.9(4) . . . . ?
C14 C13 C12 C16 -118.6(3) . . . . ?
C20 C13 C12 C15 -63.3(4) . . . . ?
C14 C13 C12 C15 114.2(3) . . . . ?
C20 C13 C12 C11 -179.0(3) . . . . ?
C14 C13 C12 C11 -1.5(3) . . . . ?
O1 C11 C12 C13 -179.1(3) . . . . ?
N1 C11 C12 C13 1.3(3) . . . . ?
O1 C11 C12 C16 -59.3(4) . . . . ?
N1 C11 C12 C16 121.1(3) . . . . ?
O1 C11 C12 C15 62.8(3) . . . . ?
N1 C11 C12 C15 -116.8(2) . . . . ?
C13 C14 C17 C18 -0.3(4) . . . . ?
N1 C14 C17 C18 -178.6(2) . . . . ?
C14 C13 C20 C19 0.1(4) . . . . ?
C12 C13 C20 C19 177.4(3) . . . . ?
C18 C19 C20 C13 -0.6(4) . . . . ?
C21 C19 C20 C13 176.5(2) . . . . ?
C14 C17 C18 C19 -0.2(4) . . . . ?
C20 C19 C18 C17 0.6(4) . . . . ?
C21 C19 C18 C17 -176.4(2) . . . . ?
C18 C19 C21 C24 82.0(4) . . . . ?
C20 C19 C21 C24 -94.9(4) . . . . ?
C18 C19 C21 C23 -39.6(4) . . . . ?
C20 C19 C21 C23 143.5(3) . . . . ?
C18 C19 C21 C22 -157.4(3) . . . . ?
C20 C19 C21 C22 25.7(4) . . . . ?
